data_2007418
loop_
_publ_author_name
'Rajab, Mohamed S.'
'Fronczek, Frank R.'
'Rugutt, Joseph K.'
'Fischer, Nikolaus H.'

_publ_section_title
;
 Calodendrolide, a Degraded Limonoid from <i>Calodendrum capense</i>
;
_journal_issue 7
_journal_name_full 'Acta Crystallographica Section C'
_journal_page_first 950
_journal_page_last 952
_journal_paper_doi 10.1107/S0108270197015151
_journal_volume 54
_journal_year 1998
_chemical_formula_sum 'C15 H16 O4'
_chemical_formula_weight 260.29
_chemical_name_systematic
;
1\a-(3'-furyl)-4\b,4a\b-epoxy-5,8a\a-dimethyl-3-oxohexahydro-
1H-2-benzopyran
;
_space_group_crystal_system orthorhombic
_space_group_IT_number 19
_space_group_name_Hall 'P 2ac 2ab'
_space_group_name_H-M_alt 'P 21 21 21'
_atom_type_scat_source International_Tables_for_Xray_Crystallography
_cell_angle_alpha 90
_cell_angle_beta 90
_cell_angle_gamma 90
_cell_formula_units_Z 12
_cell_length_a 9.0230(5)
_cell_length_b 17.894(2)
_cell_length_c 24.469(2)
_cell_measurement_reflns_used 25
_cell_measurement_temperature 299
_cell_measurement_theta_max 25
_cell_measurement_theta_min 20
_cell_volume 3950.7(6)
_computing_cell_refinement CAD4__Software
_computing_data_collection CAD4_Software_(Enraf-Nonius,_1977)
_computing_data_reduction PROCESS_MolEN_(Fair,_1990)
_computing_molecular_graphics ORTEPII_(Johnson,_1976)
_computing_publication_material BTABLE_PTABLE_CIF_IN_MolEN
_computing_structure_refinement LSFM_MolEN
_computing_structure_solution direct_methods_SIR_(Burla_et_al.,_1989)
_diffrn_measurement_device Enraf_Nonius_CAD4
_diffrn_measurement_method \w/2\q
_diffrn_radiation_type CuK\a
_diffrn_radiation_wavelength 1.54184
_diffrn_reflns_av_R_equivalents 0
_diffrn_reflns_limit_h_max 11
_diffrn_reflns_limit_h_min 0
_diffrn_reflns_limit_k_max 22
_diffrn_reflns_limit_k_min 0
_diffrn_reflns_limit_l_max 30
_diffrn_reflns_limit_l_min 0
_diffrn_reflns_number 4558
_diffrn_reflns_theta_max 75
_diffrn_standards_decay_% 2.1
_diffrn_standards_interval_time 120
_diffrn_standards_number 3
_exptl_absorpt_coefficient_mu 0.74
_exptl_absorpt_correction_T_max 0.929
_exptl_absorpt_correction_T_min 0.911
_exptl_absorpt_correction_type \y_scans_(North,_Phillips_&_Mathews,_1968)
_exptl_crystal_colour colorless
_exptl_crystal_density_diffrn 1.313
_exptl_crystal_density_method 'not measured'
_exptl_crystal_description needle
_exptl_crystal_F_000 1656
_exptl_crystal_size_max 0.58
_exptl_crystal_size_mid 0.10
_exptl_crystal_size_min 0.10
_refine_diff_density_max 0.14
_refine_diff_density_min -0.08
_refine_ls_abs_structure_details ' Assumed to correspond to that of methyl angolensate (Cassady & Liu, 1972)'
_refine_ls_extinction_coef '5.1(2) x 10^-7^'
_refine_ls_extinction_method isotropic_(Zachariasen,_1963)
_refine_ls_goodness_of_fit_obs 1.557
_refine_ls_hydrogen_treatment mixed
_refine_ls_number_parameters 527
_refine_ls_number_reflns 4232
_refine_ls_R_factor_obs .052
_refine_ls_shift/esd_max 0.005
_refine_ls_structure_factor_coef Fsqd
_refine_ls_weighting_details 'w = 4Fo^2^/[\s^2^(Fo^2^) + 0.0004 Fo^4^]'
_refine_ls_weighting_scheme calc
_refine_ls_wR_factor_obs .044
_reflns_number_observed 4232
_reflns_number_total 4558
_reflns_observed_criterion I>0
_cod_data_source_file da1000.cif
_cod_data_source_block da1000
_cod_depositor_comments
;
 Updating space group information and adding the symmetry operation list.

 Antanas Vaitkus,
 2018-06-18

The following automatic conversions were performed:

'_refine_ls_weighting_scheme' value '4Fo^2^/[\s^2^(Fo^2^) + 0.0004
Fo^4^]' was changed to 'calc'. New tag '_refine_ls_weighting_details'
was created. The value of the new tag was set to 'w =
4Fo^2^/[\s^2^(Fo^2^) + 0.0004 Fo^4^]'.

Automatic conversion script
Id: cif_fix_values 3143 2015-03-26 13:38:13Z robertas 
;
_cod_original_cell_volume 3950.0(10)
_cod_original_formula_sum C15H16O4
_cod_database_code 2007418
_cod_database_fobs_code 2007418

loop_
_space_group_symop_id
_space_group_symop_operation_xyz
1 x,y,z
2 -x+1/2,-y,z+1/2
3 x+1/2,-y+1/2,-z
4 -x,y+1/2,-z+1/2

loop_
_atom_site_aniso_label
_atom_site_aniso_U_11
_atom_site_aniso_U_22
_atom_site_aniso_U_33
_atom_site_aniso_U_12
_atom_site_aniso_U_13
_atom_site_aniso_U_23
O1A .0328(9) .0700(10) .0465(9) -.0066(9) .0016(8) -.0030(9)
O2A .0520(10) .0510(10) .0600(10) .0000(10) .0000(10) .0172(9)
O3A .0450(10) .101(2) .0570(10) .0050(10) .0100(10) -.0070(10)
O4A .081(2) .120(2) .0640(10) -.002(2) -.0250(10) -.0040(10)
C8A .0420(10) .053(2) .0520(10) -.0020(10) -.0100(10) .0050(10)
C9A .0380(10) .062(2) .069(2) -.001(2) -.0060(10) .007(2)
C11A .0360(10) .060(2) .065(2) .0010(10) .0040(10) .0030(10)
C12A .0410(10) .0500(10) .0550(10) .0030(10) .0050(10) .0000(10)
C13A .0350(10) .0360(10) .0390(10) -.0040(10) .0000(10) .0010(10)
C14A .0380(10) .0390(10) .0470(10) -.0010(10) -.0030(10) .0050(10)
C15A .048(2) .058(2) .0430(10) -.001(2) .0000(10) .0050(10)
C16A .0430(10) .056(2) .0470(10) -.0040(10) .0010(10) .0030(10)
C17A .0370(10) .0450(10) .0510(10) -.0030(10) .0030(10) -.0040(10)
C18A .047(2) .0440(10) .0510(10) -.0020(10) -.0030(10) .0060(10)
C20A .0430(10) .057(2) .0490(10) -.0090(10) -.0050(10) -.0050(10)
C21A .063(2) .080(2) .054(2) .004(2) -.017(2) -.010(2)
C22A .056(2) .080(2) .066(2) .000(2) -.002(2) -.025(2)
C23A .064(2) .115(3) .051(2) -.008(2) -.005(2) -.026(2)
C30A .056(2) .099(2) .061(2) -.005(2) -.019(2) .000(2)
O1B .0337(9) .0590(10) .0590(10) .0001(9) -.0041(9) -.0101(9)
O2B .0570(10) .0590(10) .0446(9) -.0040(10) .0100(10) .0070(9)
O3B .0360(10) .0920(10) .0800(10) -.0020(10) -.0090(10) -.0250(10)
O4B .069(2) .0710(10) .150(2) -.0070(10) -.004(2) -.0430(10)
C8B .047(2) .055(2) .0520(10) .0070(10) .0020(10) -.0070(10)
C9B .048(2) .067(2) .075(2) .014(2) -.002(2) -.007(2)
C11B .041(2) .079(2) .082(2) .008(2) -.013(2) -.012(2)
C12B .044(2) .062(2) .0530(10) -.0010(10) -.0100(10) -.0030(10)
C13B .0350(10) .0490(10) .0330(10) .0000(10) .0000(10) .0010(10)
C14B .0420(10) .0500(10) .0340(10) -.0030(10) -.0010(10) .0020(10)
C15B .0460(10) .0500(10) .0510(10) -.0060(10) .0030(10) -.0090(10)
C16B .0390(10) .062(2) .0490(10) -.0060(10) .0050(10) -.0090(10)
C17B .0350(10) .0520(10) .0370(10) .0000(10) -.0040(10) -.0010(10)
C18B .051(2) .061(2) .0440(10) .000(2) .0060(10) .0060(10)
C20B .0340(10) .054(2) .0540(10) -.0010(10) .0010(10) -.0060(10)
C21B .060(2) .070(2) .083(2) .009(2) -.012(2) -.021(2)
C22B .068(2) .057(2) .079(2) .005(2) .002(2) .006(2)
C23B .071(2) .055(2) .106(2) -.004(2) -.004(2) .002(2)
C30B .069(2) .066(2) .103(2) .007(2) .006(2) -.017(2)
O1C .0450(10) .0660(10) .0570(10) .0000(10) .0060(10) -.0010(10)
O2C .0540(10) .0432(9) .0520(10) -.0010(10) .0060(10) -.0066(8)
O3C .0650(10) .136(2) .0710(10) -.023(2) .0200(10) .0120(10)
O4C .108(2) .120(2) .0730(10) -.012(2) -.0390(10) -.0070(10)
C8C .050(2) .0400(10) .0550(10) -.0040(10) -.0050(10) .0020(10)
C9C .0410(10) .0500(10) .071(2) -.0050(10) .0000(10) -.0050(10)
C11C .051(2) .073(2) .069(2) -.001(2) .014(2) -.012(2)
C12C .057(2) .053(2) .0480(10) -.001(2) .0060(10) -.0040(10)
C13C .0460(10) .0360(10) .0420(10) .0020(10) .0020(10) .0000(10)
C14C .0460(10) .0350(10) .0440(10) -.0010(10) .0020(10) -.0010(10)
C15C .055(2) .059(2) .0420(10) -.006(2) .0040(10) .0010(10)
C16C .055(2) .063(2) .0540(10) -.002(2) .0110(10) .0010(10)
C17C .050(2) .0420(10) .0490(10) .0000(10) -.0010(10) .0030(10)
C18C .054(2) .0430(10) .069(2) .0020(10) -.006(2) -.0050(10)
C20C .052(2) .050(2) .060(2) .0040(10) -.0060(10) -.0020(10)
C21C .097(3) .081(2) .071(2) -.015(2) -.031(2) .003(2)
C22C .056(2) .067(2) .078(2) -.005(2) -.005(2) -.010(2)
C23C .066(2) .088(2) .091(2) -.008(2) -.013(2) -.022(2)
C30C .061(2) .069(2) .062(2) -.007(2) -.013(2) .008(2)

loop_
_atom_site_label
_atom_site_fract_x
_atom_site_fract_y
_atom_site_fract_z
_atom_site_U_iso_or_equiv
_atom_site_thermal_displace_type
_atom_site_calc_flag
O1A .1400(2) .35740(10) .51177(7) .0470(10) Uani ?
O2A .3791(2) .29650(10) .57815(7) .0540(10) Uani ?
O3A .0557(2) .40160(10) .58947(7) .0640(10) Uani ?
O4A .1088(3) .38180(10) .34452(8) .085(2) Uani ?
C8A .5891(3) .3855(2) .57200(10) .0490(10) Uani ?
C9A .6996(3) .3887(2) .53590(10) .055(2) Uani ?
C11A .6844(3) .3744(2) .47610(10) .052(2) Uani ?
C12A .5378(3) .33740(10) .46110(10) .0480(10) Uani ?
C13A .4077(3) .37250(10) .49230(9) .0370(10) Uani ?
C14A .4386(3) .36430(10) .55270(10) .0410(10) Uani ?
C15A .3086(3) .3673(2) .58880(10) .0490(10) Uani ?
C16A .1592(3) .3759(2) .56380(10) .0490(10) Uani ?
C17A .2633(3) .33010(10) .47850(10) .0440(10) Uani ?
C18A .3927(3) .45510(10) .47900(10) .0470(10) Uani ?
C20A .2148(3) .3375(2) .42060(10) .0490(10) Uani ?
C21A .1218(4) .3891(2) .39990(10) .065(2) Uani ?
C22A .2609(4) .2942(2) .37540(10) .067(2) Uani ?
C23A .1975(4) .3211(2) .33110(10) .072(2) Uani ?
C30A .6115(4) .4001(2) .63120(10) .070(2) Uani ?
O1B .4531(2) .27830(10) .75994(7) .0490(10) Uani ?
O2B .3012(2) .41220(10) .72112(7) .0530(10) Uani ?
O3B .5859(2) .35770(10) .80748(8) .0650(10) Uani ?
O4B .2959(3) .06550(10) .68670(10) .090(2) Uani ?
C8B .0731(3) .4255(2) .77640(10) .051(2) Uani ?
C9B -.0603(3) .3974(2) .76700(10) .062(2) Uani ?
C11B -.0923(3) .3219(2) .74420(10) .064(2) Uani ?
C12B .0443(3) .2847(2) .71980(10) .052(2) Uani ?
C13B .1798(3) .29560(10) .75656(9) .0380(10) Uani ?
C14B .2047(3) .37890(10) .76290(9) .0410(10) Uani ?
C15B .3561(3) .40350(10) .77580(10) .0490(10) Uani ?
C16B .4731(3) .3460(2) .78220(10) .0490(10) Uani ?
C17B .3171(3) .26120(10) .72918(9) .0410(10) Uani ?
C18B .1525(3) .2611(2) .81300(10) .052(2) Uani ?
C20B .3156(3) .17810(10) .72330(10) .0460(10) Uani ?
C21B .2808(4) .1405(2) .67800(10) .070(2) Uani ?
C22B .3557(4) .1228(2) .76180(10) .067(2) Uani ?
C23B .3445(4) .0572(2) .73810(10) .075(2) Uani ?
C30B .0983(4) .5026(2) .79910(10) .078(2) Uani ?
O1C .1683(2) .61090(10) .49734(7) .0550(10) Uani ?
O2C -.0901(2) .52437(9) .46439(7) .0500(10) Uani ?
O3C .1996(3) .6289(2) .40963(8) .086(2) Uani ?
O4C .2513(3) .61310(10) .67637(9) .098(2) Uani ?
C8C -.3085(3) .60750(10) .47170(10) .0480(10) Uani ?
C9C -.3953(3) .6198(2) .51430(10) .052(2) Uani ?
C11C -.3462(3) .6243(2) .57230(10) .063(2) Uani ?
C12C -.1876(3) .5970(2) .58040(10) .053(2) Uani ?
C13C -.0849(3) .62500(10) .53526(9) .0410(10) Uani ?
C14C -.1454(3) .59710(10) .48151(9) .0410(10) Uani ?
C15C -.0405(3) .5900(2) .43630(10) .052(2) Uani ?
C16C .1182(3) .6107(2) .44630(10) .057(2) Uani ?
C17C .0712(3) .59140(10) .54320(10) .0470(10) Uani ?
C18C -.0777(3) .7107(2) .53430(10) .054(2) Uani ?
C20C .1528(3) .6147(2) .59310(10) .054(2) Uani ?
C21C .1693(4) .5749(2) .63860(10) .083(2) Uani ?
C22C .2316(4) .6819(2) .60270(10) .067(2) Uani ?
C23C .2869(4) .6790(2) .65240(10) .081(2) Uani ?
C30C -.3643(4) .6012(2) .41440(10) .064(2) Uani ?
H15A .315(3) .3860(10) .6275(8) .047(7) Uiso ?
H15B .376(3) .4490(10) .7926(8) .048(7) Uiso ?
H15C -.075(3) .5940(10) .3984(8) .043(7) Uiso ?
H181A .4754 .4814 .4935 .0613 Uiso calc
H301A .7057 .4225 .6366 .0935 Uiso calc
H181B .1319 .2093 .8091 .0678 Uiso calc
H301B .1514 .5317 .7732 .1032 Uiso calc
H181C -.0582 .7288 .5701 .0718 Uiso calc
H301C -.3136 .6361 .3919 .0831 Uiso calc
H9A .7953 .4009 .5493 .0733 Uiso calc
H111A .7632 .3427 .4649 .0699 Uiso calc
H112A .6912 .4208 .4574 .0699 Uiso calc
H121A .5431 .2857 .4698 .0629 Uiso calc
H122A .5215 .3431 .4229 .0629 Uiso calc
H17A .2866 .2793 .4858 .0582 Uiso calc
H182A .3041 .4740 .4948 .0613 Uiso calc
H183A .3895 .4616 .4405 .0613 Uiso calc
H21A .0719 .4258 .4211 .0852 Uiso calc
H22A .3265 .2527 .3768 .0877 Uiso calc
H23A .2105 .3018 .2952 .0996 Uiso calc
H302A .6068 .3543 .6508 .0935 Uiso calc
H303A .5361 .4328 .6441 .0935 Uiso calc
H9B -.1429 .4281 .7756 .0825 Uiso calc
H111B -.1651 .3268 .7163 .0878 Uiso calc
H112B -.1296 .2911 .7726 .0878 Uiso calc
H121B .0639 .3060 .6850 .0688 Uiso calc
H122B .0257 .2327 .7158 .0688 Uiso calc
H17B .3150 .2832 .6938 .0539 Uiso calc
H182B .0705 .2851 .8299 .0678 Uiso calc
H183B .2382 .2674 .8351 .0678 Uiso calc
H21B .2499 .1626 .6446 .0919 Uiso calc
H22B .3856 .1316 .7985 .0884 Uiso calc
H23B .3674 .0108 .7550 .1005 Uiso calc
H302B .1538 .4992 .8320 .1032 Uiso calc
H303B .0054 .5255 .8064 .1032 Uiso calc
H9C -.4980 .6263 .5073 .0697 Uiso calc
H111C -.4106 .5945 .5939 .0833 Uiso calc
H112C -.3522 .6749 .5839 .0833 Uiso calc
H121C -.1872 .5439 .5802 .0686 Uiso calc
H122C -.1522 .6145 .6146 .0686 Uiso calc
H17C .0507 .5395 .5461 .0613 Uiso calc
H182C -.1697 .7302 .5218 .0718 Uiso calc
H183C -.0008 .7263 .5103 .0718 Uiso calc
H21C .1293 .5264 .6442 .1083 Uiso calc
H22C .2424 .7220 .5776 .0873 Uiso calc
H23C .3436 .7175 .6690 .1063 Uiso calc
H302C -.4675 .6115 .4137 .0831 Uiso calc
H303C -.3470 .5520 .4012 .0831 Uiso calc

loop_
_geom_angle_atom_site_label_1
_geom_angle_atom_site_label_2
_geom_angle_atom_site_label_3
_geom_angle
_geom_angle_publ_flag
C16A O1A C17A 121.2(2) ?
C14A O2A C15A 60.7(2) yes
C21A O4A C23A 105.1(2) ?
C9A C8A C14A 118.9(2) ?
C9A C8A C30A 122.5(3) ?
C14A C8A C30A 118.6(2) ?
C8A C9A C11A 125.0(3) ?
C9A C11A C12A 113.0(2) ?
C11A C12A C13A 111.4(2) ?
C12A C13A C14A 107.8(2) ?
C12A C13A C17A 109.6(2) ?
C12A C13A C18A 111.1(2) ?
C14A C13A C17A 108.7(2) ?
C14A C13A C18A 108.6(2) ?
C17A C13A C18A 110.8(2) ?
O2A C14A C8A 114.2(2) ?
O2A C14A C13A 115.3(2) ?
O2A C14A C15A 58.8(2) yes
C8A C14A C13A 117.0(2) ?
C8A C14A C15A 122.0(2) ?
C13A C14A C15A 115.9(2) ?
O2A C15A C14A 60.5(2) yes
O2A C15A C16A 114.6(2) ?
O2A C15A H15A 115.0(10) ?
C14A C15A C16A 118.7(2) ?
C14A C15A H15A 122.0(10) ?
C16A C15A H15A 113.0(10) ?
O1A C16A O3A 119.3(2) ?
O1A C16A C15A 119.1(2) ?
O3A C16A C15A 121.5(2) ?
O1A C17A C13A 110.9(2) ?
O1A C17A C20A 106.1(2) ?
C13A C17A C20A 114.3(2) ?
C17A C20A C21A 126.9(2) ?
C17A C20A C22A 127.6(3) ?
C21A C20A C22A 105.4(2) ?
O4A C21A C20A 111.1(3) ?
C20A C22A C23A 108.4(3) ?
O4A C23A C22A 110.0(3) ?
C16B O1B C17B 120.5(2) ?
C14B O2B C15B 60.8(2) yes
C21B O4B C23B 106.7(3) ?
C9B C8B C14B 118.3(2) ?
C9B C8B C30B 123.3(3) ?
C14B C8B C30B 118.4(3) ?
C8B C9B C11B 125.8(3) ?
C9B C11B C12B 112.8(3) ?
C11B C12B C13B 111.2(2) ?
C12B C13B C14B 107.6(2) ?
C12B C13B C17B 109.7(2) ?
C12B C13B C18B 110.5(2) ?
C14B C13B C17B 108.6(2) ?
C14B C13B C18B 109.1(2) ?
C17B C13B C18B 111.2(2) ?
O2B C14B C8B 113.6(2) ?
O2B C14B C13B 114.5(2) ?
O2B C14B C15B 58.4(2) yes
C8B C14B C13B 117.1(2) ?
C8B C14B C15B 121.8(2) ?
C13B C14B C15B 117.0(2) ?
O2B C15B C14B 60.7(2) yes
O2B C15B C16B 114.8(2) ?
O2B C15B H15B 112.0(10) ?
C14B C15B C16B 118.5(2) ?
C14B C15B H15B 122.0(10) ?
C16B C15B H15B 115.0(10) ?
O1B C16B O3B 118.5(2) ?
O1B C16B C15B 119.3(2) ?
O3B C16B C15B 122.2(3) ?
O1B C17B C13B 111.5(2) ?
O1B C17B C20B 105.3(2) ?
C13B C17B C20B 115.7(2) ?
C17B C20B C21B 125.7(2) ?
C17B C20B C22B 129.0(2) ?
C21B C20B C22B 105.2(3) ?
O4B C21B C20B 110.0(3) ?
C20B C22B C23B 108.1(3) ?
O4B C23B C22B 110.0(3) ?
C16C O1C C17C 121.1(2) ?
C14C O2C C15C 60.8(2) yes
C21C O4C C23C 105.7(3) ?
C9C C8C C14C 118.3(2) ?
C9C C8C C30C 123.6(3) ?
C14C C8C C30C 118.1(2) ?
C8C C9C C11C 125.8(3) ?
C9C C11C C12C 112.7(2) ?
C11C C12C C13C 111.7(2) ?
C12C C13C C14C 107.6(2) ?
C12C C13C C17C 109.6(2) ?
C12C C13C C18C 111.4(2) ?
C14C C13C C17C 108.1(2) ?
C14C C13C C18C 109.4(2) ?
C17C C13C C18C 110.6(2) ?
O2C C14C C8C 113.6(2) ?
O2C C14C C13C 115.0(2) ?
O2C C14C C15C 58.8(2) yes
C8C C14C C13C 116.9(2) ?
C8C C14C C15C 121.6(2) ?
C13C C14C C15C 117.0(2) ?
O2C C15C C14C 60.4(2) yes
O2C C15C C16C 115.0(2) ?
O2C C15C H15C 114.0(10) ?
C14C C15C C16C 118.3(2) ?
C14C C15C H15C 120.0(10) ?
C16C C15C H15C 116.0(10) ?
O1C C16C O3C 119.5(3) ?
O1C C16C C15C 118.6(2) ?
O3C C16C C15C 121.9(2) ?
O1C C17C C13C 110.8(2) ?
O1C C17C C20C 105.4(2) ?
C13C C17C C20C 116.5(2) ?
C17C C20C C21C 126.4(3) ?
C17C C20C C22C 128.6(2) ?
C21C C20C C22C 105.0(3) ?
O4C C21C C20C 111.0(3) ?
C20C C22C C23C 108.1(3) ?
O4C C23C C22C 110.2(3) ?

loop_
_geom_bond_atom_site_label_1
_geom_bond_atom_site_label_2
_geom_bond_distance
_geom_bond_publ_flag
O1A C16A 1.327(3) ?
O1A C17A 1.462(3) ?
O2A C14A 1.467(3) yes
O2A C15A 1.441(3) yes
O3A C16A 1.216(3) ?
O4A C21A 1.367(3) ?
O4A C23A 1.389(4) ?
C8A C9A 1.332(4) yes
C8A C14A 1.487(4) ?
C8A C30A 1.486(4) ?
C9A C11A 1.492(4) ?
C11A C12A 1.525(4) ?
C12A C13A 1.536(4) ?
C13A C14A 1.511(3) ?
C13A C17A 1.545(4) ?
C13A C18A 1.520(3) ?
C14A C15A 1.470(4) ?
C15A C16A 1.488(4) ?
C15A H15A 1.01(2) ?
C17A C20A 1.490(4) ?
C20A C21A 1.346(4) ?
C20A C22A 1.412(4) yes
C22A C23A 1.317(4) ?
O1B C16B 1.340(3) ?
O1B C17B 1.472(3) ?
O2B C14B 1.469(3) yes
O2B C15B 1.435(3) yes
O3B C16B 1.210(3) ?
O4B C21B 1.366(4) ?
O4B C23B 1.341(4) ?
C8B C9B 1.324(4) yes
C8B C14B 1.487(4) ?
C8B C30B 1.504(4) ?
C9B C11B 1.491(4) ?
C11B C12B 1.522(4) ?
C12B C13B 1.531(4) ?
C13B C14B 1.516(4) ?
C13B C17B 1.537(4) ?
C13B C18B 1.533(3) ?
C14B C15B 1.470(4) ?
C15B C16B 1.482(4) ?
C15B H15B .93(2) ?
C17B C20B 1.494(4) ?
C20B C21B 1.334(4) ?
C20B C22B 1.414(4) yes
C22B C23B 1.312(4) ?
O1C C16C 1.328(3) ?
O1C C17C 1.467(3) ?
O2C C14C 1.455(3) yes
O2C C15C 1.431(3) yes
O3C C16C 1.204(4) ?
O4C C21C 1.366(4) ?
O4C C23C 1.356(4) ?
C8C C9C 1.323(4) yes
C8C C14C 1.503(4) ?
C8C C30C 1.493(4) ?
C9C C11C 1.487(4) ?
C11C C12C 1.526(4) ?
C12C C13C 1.526(4) ?
C13C C14C 1.509(3) ?
C13C C17C 1.544(4) ?
C13C C18C 1.536(4) ?
C14C C15C 1.461(4) ?
C15C C16C 1.500(4) ?
C15C H15C .98(2) ?
C17C C20C 1.485(4) ?
C20C C21C 1.331(4) ?
C20C C22C 1.417(4) yes
C22C C23C 1.316(5) ?

loop_
_geom_torsion_atom_site_label_1
_geom_torsion_atom_site_label_2
_geom_torsion_atom_site_label_3
_geom_torsion_atom_site_label_4
_geom_torsion
_geom_torsion_publ_flag
C17A O1A C16A O3A 176.7(3) no
C17A O1A C16A C15A -1.2(4) yes
C16A O1A C17A C13A -38.4(3) yes
C16A O1A C17A C20A -163.1(2) no
C14A O2A C15A C16A 110.3(3) no
C23A O4A C21A C20A 1.1(4) no
C21A O4A C23A C22A -0.6(4) no
C14A C8A C9A C11A 1.7(4) yes
C30A C8A C9A C11A 179.8(3) no
C9A C8A C14A O2A 119.4(3) no
C9A C8A C14A C13A -19.8(4) yes
C9A C8A C14A C15A -173.5(3) no
C30A C8A C14A O2A -58.8(3) no
C30A C8A C14A C13A 162.1(3) no
C30A C8A C14A C15A 8.3(4) no
C8A C9A C11A C12A -13.9(4) yes
C9A C11A C12A C13A 42.6(3) yes
C11A C12A C13A C14A -58.3(3) yes
C11A C12A C13A C17A -176.5(2) no
C11A C12A C13A C18A 60.7(3) no
C12A C13A C14A O2A -91.4(3) no
C12A C13A C14A C8A 47.3(3) yes
C12A C13A C14A C15A -157.4(2) no
C17A C13A C14A O2A 27.4(3) no
C17A C13A C14A C8A 166.1(2) no
C17A C13A C14A C15A -38.6(3) yes
C18A C13A C14A O2A 148.1(2) no
C18A C13A C14A C8A -73.2(3) no
C18A C13A C14A C15A 82.1(3) no
C12A C13A C17A O1A 174.3(2) no
C12A C13A C17A C20A -65.8(3) no
C14A C13A C17A O1A 56.7(3) yes
C14A C13A C17A C20A 176.5(2) no
C18A C13A C17A O1A -62.7(3) no
C18A C13A C17A C20A 57.2(3) no
O2A C14A C15A C16A -103.7(3) no
C8A C14A C15A O2A -100.8(3) no
C8A C14A C15A C16A 155.5(3) no
C13A C14A C15A O2A 105.2(2) no
C13A C14A C15A C16A 1.5(4) yes
O2A C15A C16A O1A -47.3(3) no
O2A C15A C16A O3A 134.9(3) no
C14A C15A C16A O1A 21.2(4) yes
C14A C15A C16A O3A -156.6(3) no
O1A C17A C20A C21A 30.7(4) yes
O1A C17A C20A C22A -152.2(3) no
C13A C17A C20A C21A -91.9(4) no
C13A C17A C20A C22A 85.2(4) no
C17A C20A C21A O4A 176.5(3) no
C22A C20A C21A O4A -1.1(4) no
C17A C20A C22A C23A -176.9(3) no
C21A C20A C22A C23A 0.7(4) no
C20A C22A C23A O4A 0.0(4) no
C17B O1B C16B O3B 179.5(2) no
C17B O1B C16B C15B 0.4(3) no
C16B O1B C17B C13B -39.8(3) no
C16B O1B C17B C20B -165.9(2) no
C15B O2B C14B C8B 113.9(3) no
C15B O2B C14B C13B -107.8(3) no
C14B O2B C15B C16B 110.0(3) no
C23B O4B C21B C20B -1.4(4) no
C21B O4B C23B C22B 1.8(4) no
C14B C8B C9B C11B 0.5(4) no
C30B C8B C9B C11B 179.4(3) no
C9B C8B C14B O2B 118.3(3) no
C9B C8B C14B C13B -18.9(4) no
C9B C8B C14B C15B -175.4(3) no
C30B C8B C14B O2B -60.7(3) no
C30B C8B C14B C13B 162.2(2) no
C30B C8B C14B C15B 5.7(4) no
C8B C9B C11B C12B -13.2(4) no
C9B C11B C12B C13B 42.9(3) no
C11B C12B C13B C14B -58.8(3) no
C11B C12B C13B C17B -176.8(2) no
C11B C12B C13B C18B 60.3(3) no
C12B C13B C14B O2B -89.4(3) no
C12B C13B C14B C8B 47.4(3) no
C12B C13B C14B C15B -155.0(2) no
C17B C13B C14B O2B 29.3(3) no
C17B C13B C14B C8B 166.1(2) no
C17B C13B C14B C15B -36.3(3) no
C18B C13B C14B O2B 150.7(2) no
C18B C13B C14B C8B -72.5(3) no
C18B C13B C14B C15B 85.1(3) no
C12B C13B C17B O1B 173.1(2) no
C12B C13B C17B C20B -66.7(3) no
C14B C13B C17B O1B 55.7(3) no
C14B C13B C17B C20B 175.9(2) no
C18B C13B C17B O1B -64.4(3) no
C18B C13B C17B C20B 55.8(3) no
O2B C14B C15B C16B -104.1(3) no
C8B C14B C15B O2B -99.9(3) no
C8B C14B C15B C16B 156.0(2) no
C13B C14B C15B O2B 103.5(2) no
C13B C14B C15B C16B -0.5(3) no
O2B C15B C16B O1B -47.8(3) no
O2B C15B C16B O3B 133.2(3) no
C14B C15B C16B O1B 21.0(4) no
C14B C15B C16B O3B -158.0(3) no
O1B C17B C20B C21B -136.9(3) yes
O1B C17B C20B C22B 39.9(4) no
C13B C17B C20B C21B 99.5(3) no
C13B C17B C20B C22B -83.7(4) no
C17B C20B C21B O4B 177.9(3) no
C22B C20B C21B O4B 0.5(4) no
C17B C20B C22B C23B -176.7(3) no
C21B C20B C22B C23B 0.6(4) no
C20B C22B C23B O4B -1.5(4) no
C17C O1C C16C O3C 178.1(3) no
C17C O1C C16C C15C 0.0(5) no
C16C O1C C17C C13C -40.3(3) no
C16C O1C C17C C20C -167.2(2) no
C15C O2C C14C C8C 113.8(3) no
C15C O2C C14C C13C -107.7(3) no
C14C O2C C15C C16C 109.7(3) no
C23C O4C C21C C20C -0.4(4) no
C21C O4C C23C C22C -0.3(4) no
C14C C8C C9C C11C -0.1(4) no
C30C C8C C9C C11C 178.1(3) no
C9C C8C C14C O2C 118.8(3) no
C9C C8C C14C C13C -18.9(4) no
C9C C8C C14C C15C -174.4(3) no
C30C C8C C14C O2C -59.4(3) no
C30C C8C C14C C13C 162.9(2) no
C30C C8C C14C C15C 7.3(4) no
C8C C9C C11C C12C -12.2(4) no
C9C C11C C12C C13C 42.3(3) no
C11C C12C C13C C14C -58.8(3) no
C11C C12C C13C C17C -176.2(2) no
C11C C12C C13C C18C 61.1(3) no
C12C C13C C14C O2C -89.7(3) no
C12C C13C C14C C8C 47.5(3) no
C12C C13C C14C C15C -155.9(2) no
C17C C13C C14C O2C 28.6(3) no
C17C C13C C14C C8C 165.7(2) no
C17C C13C C14C C15C -37.6(3) no
C18C C13C C14C O2C 149.1(2) no
C18C C13C C14C C8C -73.7(3) no
C18C C13C C14C C15C 82.9(3) no
C12C C13C C17C O1C 174.1(2) no
C12C C13C C17C C20C -65.4(3) no
C14C C13C C17C O1C 57.1(3) no
C14C C13C C17C C20C 177.6(2) no
C18C C13C C17C O1C -62.7(3) no
C18C C13C C17C C20C 57.8(3) no
O2C C14C C15C C16C -104.3(3) no
C8C C14C C15C O2C -100.3(3) no
C8C C14C C15C C16C 155.5(3) no
C13C C14C C15C O2C 104.2(2) no
C13C C14C C15C C16C 0.0(5) no
O2C C15C C16C O1C -46.8(4) no
O2C C15C C16C O3C 135.2(3) no
C14C C15C C16C O1C 21.6(4) no
C14C C15C C16C O3C -156.4(3) no
O1C C17C C20C C21C -134.5(3) yes
O1C C17C C20C C22C 44.1(4) no
C13C C17C C20C C21C 102.1(4) no
C13C C17C C20C C22C -79.2(4) no
C17C C20C C21C O4C 179.8(3) no
C22C C20C C21C O4C 0.9(4) no
C17C C20C C22C C23C -179.9(3) no
C21C C20C C22C C23C -1.0(4) no
C20C C22C C23C O4C 0.8(4) no
